data_7241775
loop_
_publ_author_name
'Ahmed, Muhammad Naeem'
'Arif, Muneeba'
'Andleeb, Hina'
'Ali Shah, Syed Wadood'
'Arshad, Ifzan'
'Tahir, Muhammad Nawaz'
'Rocha, Mariana'
'Gil, Diego M.'

_publ_section_title
;
 Interplay of weak noncovalent interactions in alkoxybenzylidene
 derivatives of benzohydrazide and acetohydrazide: a combined experimental
 and theoretical investigation and lipoxygenase inhibition (LOX) studies
;
_journal_issue 4
_journal_name_full CrystEngComm
_journal_page_first 955
_journal_page_last 971
_journal_paper_doi 10.1039/D0CE01402H
_journal_volume 23
_journal_year 2021
_chemical_formula_iupac 'C24 H32 N2 O2'
_chemical_formula_moiety 'C24 H32 N2 O2'
_chemical_formula_sum 'C24 H32 N2 O2'
_chemical_formula_weight 380.51
_chemical_name_systematic
;
(E)-N'-(4-(?nyloxy)benzylidene)-2-phenylacetohydrazide
;
_space_group_crystal_system orthorhombic
_space_group_IT_number 29
_space_group_name_Hall 'P 2c -2ac'
_space_group_name_H-M_alt 'P c a 21'
_atom_sites_solution_hydrogens geom
_atom_sites_solution_primary direct
_atom_sites_solution_secondary difmap
_audit_creation_method SHELXL-2018/3
_audit_update_record
;
2020-11-11 deposited with the CCDC.	2020-12-07 downloaded from the CCDC.
;
_cell_angle_alpha 90
_cell_angle_beta 90
_cell_angle_gamma 90
_cell_formula_units_Z 4
_cell_length_a 9.695(8)
_cell_length_b 24.699(9)
_cell_length_c 9.476(7)
_cell_measurement_reflns_used 1099
_cell_measurement_temperature 296(2)
_cell_measurement_theta_max 26.000
_cell_measurement_theta_min 3.117
_cell_volume 2269(3)
_computing_cell_refinement 'SAINT (Bruker, 2007)'
_computing_data_collection 'APEX2 (Bruker, 2007)'
_computing_data_reduction 'SAINT (Bruker, 2007)'
_computing_molecular_graphics 'ORTEP-3 for Windows (Farrugia, 1997) and PLATON (Spek, 2009)'
_computing_publication_material
;
WinGX (Farrugia, 1999) and PLATON (Spek, 2009)
;
_computing_structure_refinement 'SHELXL-2018/3  (Sheldrick, 2015)'
_computing_structure_solution 'SHELXS97 (Sheldrick, 2008)'
_diffrn_ambient_temperature 296(2)
_diffrn_detector_area_resol_mean 0.833
_diffrn_measured_fraction_theta_full 0.997
_diffrn_measured_fraction_theta_max 0.997
_diffrn_measurement_device_type 'Bruker Kappa APEXII CCD'
_diffrn_measurement_method \w
_diffrn_radiation_monochromator graphite
_diffrn_radiation_source 'fine-focus sealed tube'
_diffrn_radiation_type MoK\a
_diffrn_radiation_wavelength 0.71073
_diffrn_reflns_av_R_equivalents 0.0835
_diffrn_reflns_av_unetI/netI 0.1465
_diffrn_reflns_Laue_measured_fraction_full 0.997
_diffrn_reflns_Laue_measured_fraction_max 0.997
_diffrn_reflns_limit_h_max 11
_diffrn_reflns_limit_h_min -11
_diffrn_reflns_limit_k_max 30
_diffrn_reflns_limit_k_min -20
_diffrn_reflns_limit_l_max 11
_diffrn_reflns_limit_l_min -11
_diffrn_reflns_number 10378
_diffrn_reflns_point_group_measured_fraction_full 0.989
_diffrn_reflns_point_group_measured_fraction_max 0.985
_diffrn_reflns_theta_full 25.242
_diffrn_reflns_theta_max 25.250
_diffrn_reflns_theta_min 3.117
_diffrn_standards_number 0
_exptl_absorpt_coefficient_mu 0.071
_exptl_absorpt_correction_T_max 0.965
_exptl_absorpt_correction_T_min 0.885
_exptl_absorpt_correction_type multi-scan
_exptl_absorpt_process_details '(SADABS; Bruker, 2005)'
_exptl_crystal_colour 'light yellow'
_exptl_crystal_density_diffrn 1.114
_exptl_crystal_description rod
_exptl_crystal_F_000 824
_exptl_crystal_size_max 0.38
_exptl_crystal_size_mid 0.24
_exptl_crystal_size_min 0.20
_refine_diff_density_max 0.13
_refine_diff_density_min -0.14
_refine_diff_density_rms 0.032
_refine_ls_extinction_coef 0.0067(13)
_refine_ls_extinction_expression Fc^*^=kFc[1+0.001xFc^2^\l^3^/sin(2\q)]^-1/4^
_refine_ls_extinction_method 'SHELXL-2018/3 (Sheldrick 2018)'
_refine_ls_goodness_of_fit_ref 1.005
_refine_ls_hydrogen_treatment constr
_refine_ls_matrix_type full
_refine_ls_number_parameters 293
_refine_ls_number_reflns 2195
_refine_ls_number_restraints 153
_refine_ls_restrained_S_all 0.981
_refine_ls_R_factor_all 0.1398
_refine_ls_R_factor_gt 0.0542
_refine_ls_shift/su_max 0.000
_refine_ls_shift/su_mean 0.000
_refine_ls_structure_factor_coef Fsqd
_refine_ls_weighting_details 'w=1/[\s^2^(Fo^2^)+(0.0429P)^2^] where P=(Fo^2^+2Fc^2^)/3'
_refine_ls_weighting_scheme calc
_refine_ls_wR_factor_gt 0.1035
_refine_ls_wR_factor_ref 0.1303
_reflns_Friedel_coverage 0.850
_reflns_Friedel_fraction_full 0.979
_reflns_Friedel_fraction_max 0.970
_reflns_number_gt 1090
_reflns_number_total 2195
_reflns_threshold_expression I>2\s(I)
_cod_data_source_file d0ce01402h2.cif
_cod_data_source_block MHA14AJK
_cod_depositor_comments 'Adding full bibliography for 7241774--7241775.cif.'
_cod_database_code 7241775
_shelx_shelxl_version_number 2018/3
_shelx_space_group_comment
;
The symmetry employed for this shelxl refinement is uniquely defined
by the following loop, which should always be used as a source of
symmetry information in preference to the above space-group names.
They are only intended as comments.
;
_shelx_estimated_absorpt_t_min 0.960
_shelx_estimated_absorpt_t_max 0.990

loop_
_space_group_symop_operation_xyz
'x, y, z'
'-x, -y, z+1/2'
'-x+1/2, y, z+1/2'
'x+1/2, -y, z'

loop_
_atom_site_aniso_label
_atom_site_aniso_U_11
_atom_site_aniso_U_22
_atom_site_aniso_U_33
_atom_site_aniso_U_23
_atom_site_aniso_U_13
_atom_site_aniso_U_12
O1 0.031(2) 0.084(2) 0.069(2) -0.014(2) 0.0087(18) -0.0044(19)
O2 0.087(3) 0.077(3) 0.075(2) -0.018(3) 0.022(3) -0.012(2)
N1 0.030(2) 0.066(3) 0.057(2) -0.011(3) 0.009(2) -0.001(2)
N2 0.039(3) 0.058(3) 0.050(2) -0.004(2) 0.000(2) 0.001(2)
C1 0.038(4) 0.067(4) 0.041(3) -0.007(3) 0.009(3) -0.005(3)
C2 0.048(4) 0.087(4) 0.060(4) 0.001(3) 0.007(3) 0.007(4)
C3 0.078(6) 0.076(5) 0.105(5) -0.003(4) 0.027(5) -0.006(4)
C4 0.064(5) 0.095(6) 0.106(6) -0.023(4) 0.013(4) -0.026(5)
C5 0.050(4) 0.116(5) 0.068(4) -0.016(5) 0.001(3) -0.016(4)
C6 0.042(4) 0.081(4) 0.056(3) -0.001(3) 0.000(3) 0.001(3)
C7 0.054(4) 0.078(3) 0.053(3) -0.015(3) 0.006(3) 0.002(3)
C8 0.036(3) 0.068(3) 0.043(3) 0.008(3) -0.001(3) -0.003(3)
C9 0.039(3) 0.064(3) 0.050(3) 0.010(3) -0.004(3) 0.000(3)
C10 0.041(3) 0.059(4) 0.047(3) 0.004(3) -0.005(3) -0.004(3)
C11 0.046(3) 0.079(4) 0.062(3) -0.006(4) 0.009(3) -0.011(3)
C12 0.055(4) 0.069(4) 0.075(4) -0.005(3) 0.007(3) -0.017(3)
C13 0.057(4) 0.063(4) 0.053(3) 0.001(3) 0.001(3) -0.003(3)
C14 0.060(4) 0.074(4) 0.056(3) -0.001(3) 0.015(3) -0.008(3)
C15 0.053(4) 0.063(4) 0.059(3) 0.005(3) 0.002(3) -0.006(3)
C16 0.104(6) 0.077(4) 0.080(4) -0.010(4) 0.025(4) -0.007(4)
C17 0.159(8) 0.081(4) 0.095(5) -0.012(5) 0.028(5) 0.011(5)
C18 0.174(8) 0.087(5) 0.125(6) 0.003(5) 0.045(6) 0.017(5)
C19A 0.205(17) 0.078(5) 0.158(8) -0.024(6) 0.035(10) 0.011(7)
C20A 0.217(16) 0.093(7) 0.186(11) -0.015(8) 0.048(12) 0.001(9)
C21A 0.23(2) 0.085(6) 0.208(15) -0.008(9) -0.021(14) 0.014(10)
C22A 0.232(19) 0.113(10) 0.205(18) 0.014(13) -0.041(15) 0.009(12)
C23A 0.26(2) 0.081(13) 0.200(17) 0.021(12) -0.055(16) 0.015(16)
C24A 0.22(3) 0.131(11) 0.19(3) 0.051(14) -0.06(2) -0.064(15)
C19B 0.205(17) 0.078(5) 0.158(8) -0.024(6) 0.035(10) 0.011(7)
C20B 0.217(16) 0.093(7) 0.186(11) -0.015(8) 0.048(12) 0.001(9)
C21B 0.23(2) 0.085(6) 0.208(15) -0.008(9) -0.021(14) 0.014(10)
C22B 0.232(19) 0.113(10) 0.205(18) 0.014(13) -0.041(15) 0.009(12)
C23B 0.26(2) 0.081(13) 0.200(17) 0.021(12) -0.055(16) 0.015(16)
C24B 0.22(3) 0.131(11) 0.19(3) 0.051(14) -0.06(2) -0.064(15)
C19C 0.205(17) 0.078(5) 0.158(8) -0.024(6) 0.035(10) 0.011(7)
C20C 0.217(16) 0.093(7) 0.186(11) -0.015(8) 0.048(12) 0.001(9)
C21C 0.23(2) 0.085(6) 0.208(15) -0.008(9) -0.021(14) 0.014(10)
C22C 0.232(19) 0.113(10) 0.205(18) 0.014(13) -0.041(15) 0.009(12)
C23C 0.26(2) 0.081(13) 0.200(17) 0.021(12) -0.055(16) 0.015(16)
C24C 0.22(3) 0.131(11) 0.19(3) 0.051(14) -0.06(2) -0.064(15)

loop_
_atom_site_label
_atom_site_type_symbol
_atom_site_thermal_displace_type
_atom_site_fract_x
_atom_site_fract_y
_atom_site_fract_z
_atom_site_occupancy
_atom_site_U_iso_or_equiv
_atom_site_calc_flag
_atom_site_refinement_flags
_atom_site_disorder_assembly
_atom_site_disorder_group
O1 O Uani 0.6439(3) 0.00603(13) -0.3193(4) 1.000 0.0613(12) . . . .
O2 O Uani 0.8971(4) 0.28362(15) 0.1811(4) 1.000 0.0797(16) . . . .
N1 N Uani 0.8632(4) 0.03627(15) -0.3130(4) 1.000 0.0510(14) . . . .
N2 N Uani 0.8363(4) 0.07623(16) -0.2138(4) 1.000 0.0490(16) . . . .
C1 C Uani 0.7179(5) -0.0826(2) -0.4973(5) 1.000 0.049(2) . . . .
C2 C Uani 0.7418(7) -0.1335(2) -0.4424(5) 1.000 0.065(2) . . . .
C3 C Uani 0.6567(8) -0.1765(3) -0.4737(8) 1.000 0.086(3) . . . .
C4 C Uani 0.5435(8) -0.1678(3) -0.5589(8) 1.000 0.088(3) . . . .
C5 C Uani 0.5150(7) -0.1173(3) -0.6098(7) 1.000 0.078(3) . . . .
C6 C Uani 0.6016(6) -0.0750(3) -0.5794(5) 1.000 0.060(2) . . . .
C7 C Uani 0.8150(6) -0.0369(2) -0.4678(5) 1.000 0.0617(19) . . . .
C8 C Uani 0.7627(5) 0.0028(2) -0.3603(5) 1.000 0.0490(17) . . . .
C9 C Uani 0.9338(5) 0.1095(2) -0.1933(5) 1.000 0.0510(17) . . . .
C10 C Uani 0.9205(5) 0.1534(2) -0.0929(5) 1.000 0.0490(19) . . . .
C11 C Uani 1.0088(6) 0.1980(2) -0.1024(6) 1.000 0.0623(19) . . . .
C12 C Uani 0.9965(6) 0.2402(2) -0.0094(6) 1.000 0.066(2) . . . .
C13 C Uani 0.8960(6) 0.2398(2) 0.0942(6) 1.000 0.058(2) . . . .
C14 C Uani 0.8102(6) 0.1961(2) 0.1063(5) 1.000 0.063(2) . . . .
C15 C Uani 0.8233(6) 0.1531(2) 0.0140(6) 1.000 0.058(2) . . . .
C16 C Uani 0.7884(7) 0.2880(2) 0.2819(7) 1.000 0.087(3) . . . .
C17 C Uani 0.8183(9) 0.3382(2) 0.3684(7) 1.000 0.112(3) . . . .
C18 C Uani 0.8197(9) 0.3883(3) 0.2875(9) 1.000 0.129(4) . . . .
C19A C Uani 0.842(7) 0.4386(8) 0.378(3) 0.464(15) 0.147(6) . . . .
C20A C Uani 0.863(6) 0.4863(8) 0.284(4) 0.464(15) 0.165(7) . . . .
C21A C Uani 0.823(4) 0.5384(8) 0.352(3) 0.464(15) 0.174(9) . . . .
C22A C Uani 0.847(4) 0.5839(8) 0.245(3) 0.464(15) 0.183(9) . . . .
C23A C Uani 0.797(4) 0.6351(8) 0.315(3) 0.464(15) 0.180(10) . . . .
C24A C Uani 0.806(4) 0.6803(13) 0.210(4) 0.464(15) 0.180(15) . . . .
C19B C Uani 0.872(7) 0.4373(9) 0.370(5) 0.369(13) 0.147(6) . . . .
C20B C Uani 0.852(8) 0.4923(10) 0.307(5) 0.369(13) 0.165(7) . . . .
C21B C Uani 0.902(5) 0.5375(10) 0.400(4) 0.369(13) 0.174(9) . . . .
C22B C Uani 0.901(3) 0.5927(10) 0.334(4) 0.369(13) 0.183(9) . . . .
C23B C Uani 0.775(4) 0.6074(11) 0.252(5) 0.369(13) 0.180(10) . . . .
C24B C Uani 0.758(5) 0.6678(12) 0.248(6) 0.369(13) 0.180(15) . . . .
C19C C Uani 0.808(15) 0.4393(11) 0.374(6) 0.167(15) 0.147(6) . . . .
C20C C Uani 0.793(11) 0.4898(13) 0.287(9) 0.167(15) 0.165(7) . . . .
C21C C Uani 0.864(10) 0.5369(18) 0.358(10) 0.167(15) 0.174(9) . . . .
C22C C Uani 0.801(7) 0.5898(17) 0.311(10) 0.167(15) 0.183(9) . . . .
C23C C Uani 0.909(7) 0.630(2) 0.269(8) 0.167(15) 0.180(10) . . . .
C24C C Uani 0.852(10) 0.672(4) 0.172(11) 0.167(15) 0.180(15) . . . .
H1 H Uiso 0.94557 0.03267 -0.34524 1.000 0.0609 . . . .
H18A H Uiso 0.73274 0.39181 0.23774 1.000 0.1544 . . . .
H2 H Uiso 0.81695 -0.13882 -0.38306 1.000 0.0780 . . . .
H18B H Uiso 0.89248 0.38628 0.21740 1.000 0.1544 . . . .
H3 H Uiso 0.67519 -0.21082 -0.43787 1.000 0.1036 . . . .
H19A H Uiso 0.76253 0.44446 0.43805 0.464(15) 0.1761 . . . .
H4 H Uiso 0.48602 -0.19665 -0.58194 1.000 0.1060 . . . .
H19B H Uiso 0.92237 0.43369 0.43748 0.464(15) 0.1761 . . . .
H5 H Uiso 0.43702 -0.11164 -0.66501 1.000 0.0937 . . . .
H20A H Uiso 0.80801 0.48151 0.19885 0.464(15) 0.1988 . . . .
H6 H Uiso 0.58179 -0.04067 -0.61443 1.000 0.0719 . . . .
H20B H Uiso 0.95881 0.48808 0.25599 0.464(15) 0.1988 . . . .
H21A H Uiso 0.87865 0.54439 0.43573 0.464(15) 0.2093 . . . .
H7A H Uiso 0.83296 -0.01769 -0.55521 1.000 0.0740 . . . .
H7B H Uiso 0.90183 -0.05169 -0.43483 1.000 0.0740 . . . .
H21B H Uiso 0.72686 0.53750 0.37966 0.464(15) 0.2093 . . . .
H9 H Uiso 1.01556 0.10566 -0.24370 1.000 0.0611 . . . .
H22A H Uiso 0.94471 0.58688 0.22283 0.464(15) 0.2201 . . . .
H22B H Uiso 0.79674 0.57697 0.15892 0.464(15) 0.2201 . . . .
H11 H Uiso 1.07623 0.19908 -0.17214 1.000 0.0750 . . . .
H23A H Uiso 0.70173 0.63040 0.34557 0.464(15) 0.2151 . . . .
H12 H Uiso 1.05654 0.26944 -0.01594 1.000 0.0792 . . . .
H23B H Uiso 0.85251 0.64326 0.39694 0.464(15) 0.2151 . . . .
H24A H Uiso 0.77333 0.71321 0.25303 0.464(15) 0.2704 . . . .
H14 H Uiso 0.74318 0.19532 0.17644 1.000 0.0758 . . . .
H24B H Uiso 0.89954 0.68479 0.18089 0.464(15) 0.2704 . . . .
H15 H Uiso 0.76554 0.12326 0.02392 1.000 0.0703 . . . .
H24C H Uiso 0.74929 0.67197 0.12970 0.464(15) 0.2704 . . . .
H19C H Uiso 0.82779 0.43701 0.46129 0.369(13) 0.1761 . . . .
H16A H Uiso 0.78611 0.25619 0.34198 1.000 0.1043 . . . .
H16B H Uiso 0.70007 0.29130 0.23461 1.000 0.1043 . . . .
H19D H Uiso 0.97009 0.43233 0.38531 0.369(13) 0.1761 . . . .
H17A H Uiso 0.74922 0.34119 0.44200 1.000 0.1335 . . . .
H17B H Uiso 0.90723 0.33382 0.41389 1.000 0.1335 . . . .
H20C H Uiso 0.75454 0.49758 0.28801 0.369(13) 0.1988 . . . .
H20D H Uiso 0.90044 0.49403 0.21760 0.369(13) 0.1988 . . . .
H21C H Uiso 0.99527 0.52932 0.42916 0.369(13) 0.2093 . . . .
H21D H Uiso 0.84480 0.53843 0.48374 0.369(13) 0.2093 . . . .
H22C H Uiso 0.91278 0.61930 0.40806 0.369(13) 0.2201 . . . .
H22D H Uiso 0.97965 0.59552 0.27137 0.369(13) 0.2201 . . . .
H23C H Uiso 0.69407 0.59117 0.29547 0.369(13) 0.2151 . . . .
H23D H Uiso 0.78213 0.59348 0.15642 0.369(13) 0.2151 . . . .
H24D H Uiso 0.67683 0.67687 0.19485 0.369(13) 0.2704 . . . .
H24E H Uiso 0.74950 0.68140 0.34216 0.369(13) 0.2704 . . . .
H24F H Uiso 0.83738 0.68370 0.20341 0.369(13) 0.2704 . . . .
H19E H Uiso 0.72854 0.43610 0.43618 0.167(15) 0.1761 . . . .
H19F H Uiso 0.88919 0.44272 0.43297 0.167(15) 0.1761 . . . .
H20E H Uiso 0.69547 0.49806 0.27547 0.167(15) 0.1988 . . . .
H20F H Uiso 0.83212 0.48388 0.19454 0.167(15) 0.1988 . . . .
H21E H Uiso 0.85616 0.53341 0.45931 0.167(15) 0.2093 . . . .
H21F H Uiso 0.96131 0.53647 0.33349 0.167(15) 0.2093 . . . .
H22E H Uiso 0.73990 0.58320 0.23158 0.167(15) 0.2201 . . . .
H22F H Uiso 0.74586 0.60453 0.38742 0.167(15) 0.2201 . . . .
H23E H Uiso 0.94506 0.64753 0.35306 0.167(15) 0.2151 . . . .
H23F H Uiso 0.98423 0.61150 0.22270 0.167(15) 0.2151 . . . .
H24G H Uiso 0.92323 0.69729 0.14757 0.167(15) 0.2704 . . . .
H24H H Uiso 0.81723 0.65506 0.08846 0.167(15) 0.2704 . . . .
H24I H Uiso 0.77810 0.69106 0.21870 0.167(15) 0.2704 . . . .

loop_
_atom_type_symbol
_atom_type_description
_atom_type_scat_dispersion_real
_atom_type_scat_dispersion_imag
_atom_type_scat_source
C C 0.0033 0.0016 'International Tables Vol C Tables 4.2.6.8 and 6.1.1.4'
H H 0.0000 0.0000 'International Tables Vol C Tables 4.2.6.8 and 6.1.1.4'
N N 0.0061 0.0033 'International Tables Vol C Tables 4.2.6.8 and 6.1.1.4'
O O 0.0106 0.0060 'International Tables Vol C Tables 4.2.6.8 and 6.1.1.4'

loop_
_geom_angle_atom_site_label_1
_geom_angle_atom_site_label_2
_geom_angle_atom_site_label_3
_geom_angle
_geom_angle_site_symmetry_1
_geom_angle_site_symmetry_3
_geom_angle_publ_flag
C13 O2 C16 117.4(4) . . ?
N2 N1 C8 121.6(4) . . ?
N1 N2 C9 115.1(4) . . ?
C2 C1 C6 118.2(5) . . ?
C2 C1 C7 120.7(5) . . ?
C6 C1 C7 121.1(5) . . ?
C8 N1 H1 119.00 . . ?
N2 N1 H1 119.00 . . ?
C20A C19A C18 109(2) . . ?
C1 C2 C3 121.4(6) . . ?
C19A C20A C21A 113(3) . . ?
C2 C3 C4 118.9(7) . . ?
C20A C21A C22A 108(2) . . ?
C3 C4 C5 120.7(7) . . ?
C21A C22A C23A 106(2) . . ?
C4 C5 C6 119.9(6) . . ?
C22A C23A C24A 108(2) . . ?
C1 C6 C5 120.9(6) . . ?
C1 C7 C8 114.0(4) . . ?
C20B C19B C18 118(4) . . ?
O1 C8 N1 122.3(4) . . ?
O1 C8 C7 125.3(5) . . ?
N1 C8 C7 112.3(4) . . ?
C19B C20B C21B 114(4) . . ?
N2 C9 C10 121.3(4) . . ?
C20B C21B C22B 115(3) . . ?
C11 C10 C15 117.9(5) . . ?
C9 C10 C11 119.6(4) . . ?
C9 C10 C15 122.5(5) . . ?
C21B C22B C23B 116(3) . . ?
C10 C11 C12 120.3(5) . . ?
C22B C23B C24B 110(3) . . ?
C11 C12 C13 120.8(5) . . ?
O2 C13 C12 114.7(5) . . ?
C12 C13 C14 119.6(5) . . ?
O2 C13 C14 125.6(5) . . ?
C20C C19C C18 114(5) . . ?
C13 C14 C15 119.9(5) . . ?
C19C C20C C21C 111(7) . . ?
C10 C15 C14 121.5(5) . . ?
C20C C21C C22C 111(7) . . ?
O2 C16 C17 106.5(5) . . ?
C21C C22C C23C 112(6) . . ?
C16 C17 C18 114.4(6) . . ?
C22C C23C C24C 112(6) . . ?
C19C C18 C17 115(2) . . ?
C19A C18 C17 113.4(11) . . ?
C19B C18 C17 114.0(16) . . ?
C20A C19A H19A 110.00 . . ?
C20A C19A H19B 110.00 . . ?
H19A C19A H19B 108.00 . . ?
C18 C19A H19A 110.00 . . ?
C18 C19A H19B 110.00 . . ?
C1 C2 H2 119.00 . . ?
C3 C2 H2 119.00 . . ?
C19A C20A H20B 109.00 . . ?
C21A C20A H20A 109.00 . . ?
C19A C20A H20A 109.00 . . ?
C21A C20A H20B 109.00 . . ?
H20A C20A H20B 108.00 . . ?
C2 C3 H3 121.00 . . ?
C4 C3 H3 121.00 . . ?
H21A C21A H21B 108.00 . . ?
C20A C21A H21A 110.00 . . ?
C20A C21A H21B 110.00 . . ?
C22A C21A H21A 110.00 . . ?
C22A C21A H21B 110.00 . . ?
C3 C4 H4 120.00 . . ?
C5 C4 H4 120.00 . . ?
C21A C22A H22A 110.00 . . ?
C21A C22A H22B 111.00 . . ?
C23A C22A H22A 110.00 . . ?
C23A C22A H22B 111.00 . . ?
H22A C22A H22B 109.00 . . ?
C6 C5 H5 120.00 . . ?
C4 C5 H5 120.00 . . ?
C22A C23A H23B 110.00 . . ?
C22A C23A H23A 110.00 . . ?
H23A C23A H23B 108.00 . . ?
C24A C23A H23A 110.00 . . ?
C24A C23A H23B 110.00 . . ?
C5 C6 H6 120.00 . . ?
C1 C6 H6 120.00 . . ?
H24A C24A H24C 109.00 . . ?
H24B C24A H24C 110.00 . . ?
H24A C24A H24B 110.00 . . ?
C23A C24A H24A 109.00 . . ?
C23A C24A H24B 110.00 . . ?
C23A C24A H24C 109.00 . . ?
C8 C7 H7A 109.00 . . ?
C1 C7 H7A 109.00 . . ?
C1 C7 H7B 109.00 . . ?
C8 C7 H7B 109.00 . . ?
H7A C7 H7B 108.00 . . ?
C20B C19B H19D 108.00 . . ?
H19C C19B H19D 107.00 . . ?
C20B C19B H19C 108.00 . . ?
C18 C19B H19C 108.00 . . ?
C18 C19B H19D 108.00 . . ?
C19B C20B H20D 109.00 . . ?
H20C C20B H20D 108.00 . . ?
C21B C20B H20C 109.00 . . ?
C21B C20B H20D 109.00 . . ?
C19B C20B H20C 109.00 . . ?
N2 C9 H9 119.00 . . ?
C10 C9 H9 119.00 . . ?
C20B C21B H21D 108.00 . . ?
C22B C21B H21C 108.00 . . ?
C20B C21B H21C 108.00 . . ?
H21C C21B H21D 108.00 . . ?
C22B C21B H21D 108.00 . . ?
C21B C22B H22D 108.00 . . ?
C21B C22B H22C 108.00 . . ?
C23B C22B H22C 108.00 . . ?
C23B C22B H22D 108.00 . . ?
H22C C22B H22D 108.00 . . ?
C10 C11 H11 120.00 . . ?
C12 C11 H11 120.00 . . ?
H23C C23B H23D 108.00 . . ?
C22B C23B H23C 110.00 . . ?
C22B C23B H23D 110.00 . . ?
C24B C23B H23C 109.00 . . ?
C24B C23B H23D 110.00 . . ?
C13 C12 H12 120.00 . . ?
C11 C12 H12 120.00 . . ?
C23B C24B H24F 109.00 . . ?
H24D C24B H24E 110.00 . . ?
C23B C24B H24E 110.00 . . ?
H24E C24B H24F 110.00 . . ?
H24D C24B H24F 109.00 . . ?
C23B C24B H24D 110.00 . . ?
C18 C19C H19E 109.00 . . ?
C20C C19C H19F 109.00 . . ?
C18 C19C H19F 109.00 . . ?
C20C C19C H19E 109.00 . . ?
H19E C19C H19F 108.00 . . ?
C13 C14 H14 120.00 . . ?
C15 C14 H14 120.00 . . ?
C19C C20C H20F 110.00 . . ?
C21C C20C H20E 109.00 . . ?
C19C C20C H20E 109.00 . . ?
H20E C20C H20F 108.00 . . ?
C21C C20C H20F 110.00 . . ?
C14 C15 H15 119.00 . . ?
C10 C15 H15 119.00 . . ?
C22C C21C H21F 109.00 . . ?
C20C C21C H21E 110.00 . . ?
H21E C21C H21F 108.00 . . ?
C22C C21C H21E 110.00 . . ?
C20C C21C H21F 109.00 . . ?
C17 C16 H16B 111.00 . . ?
C17 C16 H16A 110.00 . . ?
O2 C16 H16A 110.00 . . ?
O2 C16 H16B 110.00 . . ?
H16A C16 H16B 109.00 . . ?
C21C C22C H22E 109.00 . . ?
C23C C22C H22F 110.00 . . ?
H22E C22C H22F 108.00 . . ?
C23C C22C H22E 109.00 . . ?
C21C C22C H22F 109.00 . . ?
C18 C17 H17B 109.00 . . ?
C18 C17 H17A 109.00 . . ?
C16 C17 H17A 109.00 . . ?
H17A C17 H17B 108.00 . . ?
C16 C17 H17B 109.00 . . ?
C24C C23C H23F 109.00 . . ?
H23E C23C H23F 108.00 . . ?
C22C C23C H23E 109.00 . . ?
C22C C23C H23F 110.00 . . ?
C24C C23C H23E 109.00 . . ?
C19A C18 H18A 109.00 . . ?
C19A C18 H18B 109.00 . . ?
C19B C18 H18A 118.00 . . ?
C19B C18 H18B 99.00 . . ?
C19C C18 H18A 97.00 . . ?
C19C C18 H18B 118.00 . . ?
H18A C18 H18B 108.00 . . ?
C17 C18 H18A 109.00 . . ?
C17 C18 H18B 109.00 . . ?
C23C C24C H24G 110.00 . . ?
C23C C24C H24H 110.00 . . ?
C23C C24C H24I 109.00 . . ?
H24G C24C H24H 110.00 . . ?
H24G C24C H24I 109.00 . . ?
H24H C24C H24I 109.00 . . ?

loop_
_geom_bond_atom_site_label_1
_geom_bond_atom_site_label_2
_geom_bond_distance
_geom_bond_site_symmetry_2
_geom_bond_publ_flag
O1 C8 1.218(6) . ?
O2 C13 1.360(7) . ?
O2 C16 1.426(8) . ?
N1 N2 1.388(6) . ?
N1 C8 1.354(6) . ?
N2 C9 1.268(6) . ?
C1 C2 1.380(7) . ?
C1 C6 1.383(7) . ?
C1 C7 1.496(7) . ?
N1 H1 0.8600 . ?
C19A C20A 1.49(4) . ?
C19A C18 1.53(3) . ?
C2 C3 1.377(9) . ?
C20A C21A 1.49(4) . ?
C3 C4 1.379(11) . ?
C21A C22A 1.53(3) . ?
C4 C5 1.366(10) . ?
C22A C23A 1.51(3) . ?
C5 C6 1.371(10) . ?
C23A C24A 1.50(4) . ?
C7 C8 1.502(7) . ?
C19B C20B 1.50(4) . ?
C19B C18 1.53(4) . ?
C20B C21B 1.50(5) . ?
C9 C10 1.448(7) . ?
C21B C22B 1.50(4) . ?
C10 C15 1.384(8) . ?
C10 C11 1.398(7) . ?
C22B C23B 1.49(5) . ?
C11 C12 1.370(8) . ?
C23B C24B 1.50(4) . ?
C12 C13 1.383(8) . ?
C13 C14 1.368(8) . ?
C19C C18 1.51(4) . ?
C19C C20C 1.50(7) . ?
C14 C15 1.382(7) . ?
C20C C21C 1.51(10) . ?
C21C C22C 1.51(8) . ?
C16 C17 1.514(8) . ?
C22C C23C 1.50(9) . ?
C17 C18 1.456(10) . ?
C23C C24C 1.49(12) . ?
C19A H19A 0.9700 . ?
C19A H19B 0.9700 . ?
C2 H2 0.9300 . ?
C20A H20A 0.9700 . ?
C20A H20B 0.9700 . ?
C3 H3 0.9300 . ?
C21A H21B 0.9700 . ?
C21A H21A 0.9700 . ?
C4 H4 0.9300 . ?
C22A H22A 0.9700 . ?
C22A H22B 0.9700 . ?
C5 H5 0.9300 . ?
C23A H23B 0.9700 . ?
C23A H23A 0.9700 . ?
C6 H6 0.9300 . ?
C24A H24B 0.9500 . ?
C24A H24A 0.9600 . ?
C24A H24C 0.9600 . ?
C7 H7A 0.9700 . ?
C7 H7B 0.9700 . ?
C19B H19C 0.9700 . ?
C19B H19D 0.9700 . ?
C20B H20C 0.9700 . ?
C20B H20D 0.9700 . ?
C9 H9 0.9300 . ?
C21B H21C 0.9700 . ?
C21B H21D 0.9700 . ?
C22B H22C 0.9700 . ?
C22B H22D 0.9700 . ?
C11 H11 0.9300 . ?
C23B H23C 0.9700 . ?
C23B H23D 0.9700 . ?
C12 H12 0.9300 . ?
C24B H24E 0.9600 . ?
C24B H24F 0.9600 . ?
C24B H24D 0.9600 . ?
C19C H19E 0.9700 . ?
C19C H19F 0.9700 . ?
C14 H14 0.9300 . ?
C20C H20E 0.9700 . ?
C20C H20F 0.9700 . ?
C15 H15 0.9300 . ?
C21C H21E 0.9700 . ?
C21C H21F 0.9700 . ?
C16 H16B 0.9700 . ?
C16 H16A 0.9700 . ?
C22C H22F 0.9700 . ?
C22C H22E 0.9700 . ?
C17 H17A 0.9700 . ?
C17 H17B 0.9700 . ?
C23C H23F 0.9700 . ?
C23C H23E 0.9700 . ?
C18 H18B 0.9700 . ?
C18 H18A 0.9700 . ?
C24C H24G 0.9600 . ?
C24C H24H 0.9600 . ?
C24C H24I 0.9600 . ?

loop_
_geom_hbond_atom_site_label_D
_geom_hbond_atom_site_label_H
_geom_hbond_atom_site_label_A
_geom_hbond_distance_DH
_geom_hbond_distance_HA
_geom_hbond_distance_DA
_geom_hbond_angle_DHA
_geom_hbond_site_symmetry_A
_geom_hbond_publ_flag
N1 H1 O1 0.8600 2.1600 2.916(5) 146.00 4_555 ?
C7 H7A O1 0.9700 2.5800 3.518(7) 163.00 3_654 ?

loop_
_geom_torsion_atom_site_label_1
_geom_torsion_atom_site_label_2
_geom_torsion_atom_site_label_3
_geom_torsion_atom_site_label_4
_geom_torsion
_geom_torsion_site_symmetry_1
_geom_torsion_site_symmetry_2
_geom_torsion_site_symmetry_3
_geom_torsion_site_symmetry_4
_geom_torsion_publ_flag
C16 O2 C13 C12 174.5(5) . . . . no
C16 O2 C13 C14 -8.8(8) . . . . no
C13 O2 C16 C17 177.2(5) . . . . no
C8 N1 N2 C9 -170.5(4) . . . . no
N2 N1 C8 O1 0.4(7) . . . . no
N2 N1 C8 C7 179.6(4) . . . . no
N1 N2 C9 C10 180.0(4) . . . . no
C6 C1 C2 C3 3.3(8) . . . . no
C7 C1 C2 C3 -177.1(6) . . . . no
C2 C1 C6 C5 -2.4(8) . . . . no
C7 C1 C6 C5 178.0(5) . . . . no
C2 C1 C7 C8 -103.8(6) . . . . no
C6 C1 C7 C8 75.8(6) . . . . no
C1 C2 C3 C4 -1.7(10) . . . . no
C2 C3 C4 C5 -0.9(11) . . . . no
C3 C4 C5 C6 1.8(11) . . . . no
C4 C5 C6 C1 -0.2(9) . . . . no
C1 C7 C8 O1 -14.6(7) . . . . no
C1 C7 C8 N1 166.2(4) . . . . no
N2 C9 C10 C11 -160.7(5) . . . . no
N2 C9 C10 C15 19.6(8) . . . . no
C9 C10 C11 C12 179.2(5) . . . . no
C15 C10 C11 C12 -1.1(8) . . . . no
C9 C10 C15 C14 -178.3(5) . . . . no
C11 C10 C15 C14 2.0(8) . . . . no
C10 C11 C12 C13 -0.7(8) . . . . no
C11 C12 C13 O2 178.7(5) . . . . no
C11 C12 C13 C14 1.7(9) . . . . no
O2 C13 C14 C15 -177.5(5) . . . . no
C12 C13 C14 C15 -0.9(8) . . . . no
C13 C14 C15 C10 -1.0(8) . . . . no
O2 C16 C17 C18 61.9(8) . . . . no
